data_2005856
loop_
_publ_author_name
'Leong, W. K.'
'Einstein, F. W. B.'
'Pomeroy, R. K.'

_publ_section_title
;
 Two Chloro-Bridged Osmium Clusters
;
_journal_issue 1
_journal_name_full 'Acta Crystallographica Section C'
_journal_page_first 24
_journal_page_last 27
_journal_paper_doi 10.1107/S0108270196012073
_journal_volume 53
_journal_year 1997
_chemical_formula_iupac '[Os4 (C O)12 (Cl) (H)3]'
_chemical_formula_moiety 'C12 H3 Cl O12 Os4'
_chemical_formula_sum 'C12 H3 Cl O12 Os4'
_chemical_formula_weight 1135.40
_chemical_name_systematic
;
(mu-chloro)tri(mu-hydrido)dodecacarbonyltetraosmium
;
_space_group_IT_number 14
_symmetry_cell_setting monoclinic
_symmetry_space_group_name_Hall '-P 2yn'
_symmetry_space_group_name_H-M 'P 1 21/n 1'
_cell_angle_alpha 90.0
_cell_angle_beta 97.574(9)
_cell_angle_gamma 90.0
_cell_formula_units_Z 4
_cell_length_a 9.5247(8)
_cell_length_b 16.7749(18)
_cell_length_c 12.9718(19)
_cell_measurement_reflns_used 25
_cell_measurement_temperature 294
_cell_measurement_theta_max 20.00
_cell_measurement_theta_min 15.50
_cell_volume 2054.5(4)
_computing_cell_refinement 'CAD4 Software'
_computing_data_collection 'CAD4 Software (Enraf-Nonius, 1989)'
_computing_data_reduction 'NRCVAX DATRD2 (Gabe, Le Page, Charland, Lee & White, 1989)'
_computing_molecular_graphics 'ORTEPII (Johnson, 1976)'
_computing_publication_material 'NRCVAX TABLES'
_computing_structure_refinement 'CRYSTALS (Watkin, Carruthers & Betteridge, 1984)'
_computing_structure_solution 'NRCVAX SOLVER'
_diffrn_ambient_temperature 294
_diffrn_measurement_device 'Nonius CAD-4    '
_diffrn_measurement_method '\w/2\q scan b/P/b '
_diffrn_radiation_monochromator graphite
_diffrn_radiation_source 'xray tube'
_diffrn_radiation_type 'Molybdenum K\a'
_diffrn_radiation_wavelength 0.70930
_diffrn_reflns_av_R_equivalents 0.026
_diffrn_reflns_limit_h_max 10
_diffrn_reflns_limit_h_min -10
_diffrn_reflns_limit_k_max 18
_diffrn_reflns_limit_k_min 0
_diffrn_reflns_limit_l_max 14
_diffrn_reflns_limit_l_min 0
_diffrn_reflns_number 2940
_diffrn_reflns_theta_max 22.88
_diffrn_reflns_theta_min 0.00
_diffrn_standards_decay_% 2
_diffrn_standards_interval_time 60
_diffrn_standards_number 2
_exptl_absorpt_coefficient_mu 24.88
_exptl_absorpt_correction_T_max 0.0487
_exptl_absorpt_correction_T_min 0.0139
_exptl_absorpt_correction_type
;
\y scan and spherical (North, Phillips & Matthews, 1968)
;
_exptl_crystal_colour yellow
_exptl_crystal_density_diffrn 3.671
_exptl_crystal_density_meas ?
_exptl_crystal_description 'hexagonal prism'
_exptl_crystal_F_000 1967.16
_exptl_crystal_size_max 0.42
_exptl_crystal_size_mid 0.33
_exptl_crystal_size_min 0.24
_refine_diff_density_max 2.4(3)
_refine_diff_density_min -1.6(3)
_refine_ls_extinction_coef 0.058(10)
_refine_ls_extinction_method 'Larson (1970)'
_refine_ls_goodness_of_fit_obs 3.2
_refine_ls_matrix_type full
_refine_ls_number_constraints 0
_refine_ls_number_parameters 203
_refine_ls_number_reflns 2453
_refine_ls_number_restraints 0
_refine_ls_R_factor_all 0.038
_refine_ls_R_factor_obs 0.038
_refine_ls_shift/esd_max 0.00
_refine_ls_structure_factor_coef F
_refine_ls_weighting_details 'w = 1/[\s^2^(F~o~) + 0.00005|F~o~|^2^]'
_refine_ls_weighting_scheme calc
_refine_ls_wR_factor_all 0.041
_refine_ls_wR_factor_obs 0.041
_reflns_number_observed 2453
_reflns_number_total 2842
_reflns_observed_criterion 'Inet > 2.5\s(Inet)'
_cod_data_source_file fg1152.cif
_cod_data_source_block I
_cod_depositor_comments
;
The following automatic conversions were performed:
'_symmetry_cell_setting' value 'Monoclinic' changed to 'monoclinic'
according to '/home/saulius/struct/CIF-dictionaries/cif_core.dic'
dictionary named 'cif_core.dic' version 2.4.1 from 2010-06-29.

Automatic conversion script
Id: cif_fix_enum 1527 2010-12-29 10:47:43Z saulius 

The following automatic conversions were performed:

'_symmetry_cell_setting' value 'Monoclinic' changed to 'monoclinic'
according to /home/saulius/struct/CIF-dictionaries/cif_core.dic
dictionary named 'cif_core.dic' version 2.4.1 from
2010-06-29.

'_refine_ls_matrix_type' value 'FULL' changed to 'full'
according to /home/saulius/struct/CIF-dictionaries/cif_core.dic
dictionary named 'cif_core.dic' version 2.4.1 from 2010-06-29.

Automatic conversion script
Id: cif_fix_values 1715 2011-07-08 13:25:40Z adriana 

The following automatic conversions were performed:

'_exptl_crystal_density_meas' value 'not measured' was changed to '?'
- the value is perceived as not measured.

Automatic conversion script
Id: cif_fix_values 3008 2015-01-20 13:52:24Z robertas 

The following automatic conversions were performed:

'_refine_ls_weighting_scheme' value 'w = 1/[\s^2^(F~o~) +
0.00005|F~o~|^2^]' was changed to 'calc'. New tag
'_refine_ls_weighting_details' was created. The value of the new tag
was set to 'w = 1/[\s^2^(F~o~) + 0.00005|F~o~|^2^]'.

Automatic conversion script
Id: cif_fix_values 3143 2015-03-26 13:38:13Z robertas 
;
_cod_original_sg_symbol_H-M 'P 21/n'
_cod_original_formula_sum 'C12 H3 Cl O12 Os4 '
_cod_database_code 2005856

loop_
_symmetry_equiv_pos_as_xyz
x,y,z
-x,-y,-z
1/2-x,1/2+y,1/2-z
1/2+x,1/2-y,1/2+z

loop_
_atom_site_aniso_label
_atom_site_aniso_U_11
_atom_site_aniso_U_22
_atom_site_aniso_U_33
_atom_site_aniso_U_12
_atom_site_aniso_U_13
_atom_site_aniso_U_23
_atom_site_aniso_type_symbol
Os1 0.0309(4) 0.0375(4) 0.0404(4) 0.0029(3) 0.0025(3) 0.0003(3) Os
Os2 0.0279(4) 0.0399(4) 0.0381(4) -0.0007(3) 0.0042(3) -0.0011(3) Os
Os3 0.0400(4) 0.0395(4) 0.0406(4) 0.0011(3) 0.0046(3) -0.0058(3) Os
Os4 0.0329(4) 0.0381(4) 0.0364(4) 0.0005(3) 0.0049(3) 0.0022(3) Os
Cl1 0.054(3) 0.053(3) 0.044(3) 0.006(2) -0.010(2) -0.007(2) O
O11 0.044(9) 0.101(11) 0.070(9) 0.019(8) 0.008(7) -0.004(9) O
O12 0.064(10) 0.086(11) 0.075(10) 0.017(8) -0.006(8) -0.039(9) O
O13 0.076(11) 0.085(11) 0.089(11) 0.001(9) 0.015(10) 0.048(10) O
O21 0.067(10) 0.075(10) 0.060(9) -0.004(8) 0.002(8) -0.014(8) O
O22 0.081(11) 0.095(12) 0.067(10) -0.016(9) 0.017(9) 0.006(9) O
O23 0.062(11) 0.102(12) 0.110(13) 0.025(10) 0.018(10) 0.002(11) O
O31 0.097(13) 0.062(9) 0.105(13) -0.041(9) 0.017(11) -0.013(9) O
O32 0.078(11) 0.069(10) 0.099(12) 0.034(9) 0.003(10) -0.018(9) O
O33 0.092(13) 0.110(13) 0.052(9) -0.001(10) 0.009(9) -0.021(9) O
O41 0.073(10) 0.055(9) 0.084(11) 0.016(8) -0.024(9) 0.029(8) O
O42 0.039(8) 0.063(9) 0.100(12) -0.008(7) 0.003(8) -0.005(8) O
O43 0.095(13) 0.128(14) 0.047(8) 0.005(11) 0.026(9) -0.023(9) O

loop_
_atom_site_label
_atom_site_occupancy
_atom_site_fract_x
_atom_site_fract_y
_atom_site_fract_z
_atom_site_U_iso_or_equiv
_atom_site_thermal_displace_type
_atom_site_type_symbol
Os1 1.000 0.71691(7) 0.84954(4) 0.06846(5) 0.036 Uani Os
Os2 1.000 1.00660(7) 0.80307(4) 0.10918(5) 0.035 Uani Os
Os3 1.000 0.86445(8) 0.65701(4) 0.00956(5) 0.040 Uani Os
Os4 1.000 0.80075(7) 0.70887(4) 0.20724(5) 0.036 Uani Os
Cl1 1.0000 0.6771(5) 0.7483(3) -0.0706(4) 0.0496 Uani Cl
O11 1.0000 0.4040(15) 0.8842(9) 0.0393(11) 0.0655 Uani O
O12 1.0000 0.7685(16) 0.9621(9) 0.2534(12) 0.0670 Uani O
O13 1.0000 0.7892(17) 0.9702(9) -0.0961(12) 0.0736 Uani O
O21 1.0000 1.0900(16) 0.9357(8) 0.2621(11) 0.0663 Uani O
O22 1.0000 1.0867(18) 0.9001(10) -0.0689(12) 0.0778 Uani O
O23 1.0000 1.2985(17) 0.7291(10) 0.1670(14) 0.0844 Uani O
O31 1.0000 0.6574(18) 0.5150(9) 0.0091(13) 0.0767 Uani O
O32 1.0000 1.1061(17) 0.5587(8) 0.1096(13) 0.0732 Uani O
O33 1.0000 0.9456(18) 0.6213(10) -0.2042(11) 0.0786 Uani O
O41 1.0000 0.9749(16) 0.5741(8) 0.3151(12) 0.0584 Uani O
O42 1.0000 0.5360(14) 0.6077(8) 0.1856(12) 0.0627 Uani O
O43 1.0000 0.7610(19) 0.7913(10) 0.4120(11) 0.0757 Uani O
C11 1.0000 0.516(2) 0.8703(10) 0.0495(13) 0.038(4) Uiso C
C12 1.0000 0.747(2) 0.9189(12) 0.1841(16) 0.055(5) Uiso C
C13 1.0000 0.765(2) 0.9277(12) -0.0371(16) 0.059(5) Uiso C
C21 1.0000 1.058(2) 0.8848(12) 0.2057(16) 0.054(5) Uiso C
C22 1.0000 1.057(2) 0.8644(11) -0.0028(15) 0.050(5) Uiso C
C23 1.0000 1.191(2) 0.7540(11) 0.1436(15) 0.051(5) Uiso C
C31 1.0000 0.731(2) 0.5700(12) 0.0098(16) 0.059(5) Uiso C
C32 1.0000 1.012(2) 0.5946(13) 0.0762(16) 0.061(5) Uiso C
C33 1.0000 0.914(2) 0.6337(11) -0.1235(16) 0.055(5) Uiso C
C41 1.0000 0.907(2) 0.6210(12) 0.2749(15) 0.054(5) Uiso C
C42 1.0000 0.631(2) 0.6454(10) 0.1919(13) 0.041(4) Uiso C
C43 1.0000 0.777(2) 0.7591(11) 0.3358(15) 0.047(5) Uiso C
H1 1.0000 0.6561 0.7797 0.1635 0.0500 Uiso H
H2 1.0000 1.0047 0.7319 0.0001 0.0500 Uiso H
H3 1.0000 0.9804 0.7525 0.2320 0.0500 Uiso H

loop_
_atom_type_symbol
_atom_type_scat_dispersion_real
_atom_type_scat_dispersion_imag
_atom_type_scat_source
Os -1.816 7.605 'International Tables Vol. IV Table 2.2B'
Cl 0.132 0.159 'International Tables Vol. IV Table 2.2B'
O 0.008 0.006 'International Tables Vol. IV Table 2.2B'
C 0.002 0.002 'International Tables Vol. IV Table 2.2B'
H 0.000 0.000 'International Tables Vol. IV Table 2.2B'

loop_
_geom_angle_atom_site_label_1
_geom_angle_atom_site_label_2
_geom_angle_atom_site_label_3
_geom_angle
_geom_angle_publ_flag
Os2 Os1 Os4 60.04(2) yes
Os1 Os2 Os3 76.89(3) yes
Os1 Os2 Os4 62.73(2) yes
Os3 Os2 Os4 57.25(2) yes
Os2 Os3 Os4 60.10(2) yes
Os1 Os4 Os2 57.23(2) yes
Os1 Os4 Os3 76.83(3) yes
Os2 Os4 Os3 62.64(2) yes
Os2 Os1 Cl1 89.90(10) no
Os4 Os1 Cl1 84.30(10) no
Os2 Os3 Cl1 86.30(10) no
Os4 Os3 Cl1 87.80(10) no
Os2 Os1 C11 173.5(5) no
Os4 Os1 C11 113.5(5) no
Os2 Os1 C12 88.8(6) no
Os4 Os1 C12 90.4(6) no
Os2 Os1 C13 90.1(6) no
Os4 Os1 C13 149.3(6) no
Os1 Os2 C21 94.8(6) no
Os3 Os2 C21 160.8(6) no
Os4 Os2 C21 103.5(6) no
Os1 Os2 C22 92.5(6) no
Os3 Os2 C22 104.9(6) no
Os4 Os2 C22 151.1(6) no
Os1 Os2 C23 170.1(6) no
Os3 Os2 C23 95.5(6) no
Os4 Os2 C23 107.9(6) no
Os2 Os3 C31 150.8(6) no
Os4 Os3 C31 90.7(6) no
Os2 Os3 C32 89.4(6) no
Os4 Os3 C32 89.5(6) no
Os2 Os3 C33 114.1(6) no
Os4 Os3 C33 173.9(6) no
Os1 Os4 C41 161.9(6) no
Os2 Os4 C41 105.4(6) no
Os3 Os4 C41 90.8(6) no
Os1 Os4 C42 102.7(5) no
Os2 Os4 C42 148.5(5) no
Os3 Os4 C42 90.7(5) no
Os1 Os4 C43 97.1(5) no
Os2 Os4 C43 107.7(6) no
Os3 Os4 C43 170.3(6) no
Os1 Cl1 Os3 94.9(2) yes
Cl1 Os1 C11 88.7(5) no
Cl1 Os1 C12 174.5(6) no
Cl1 Os1 C13 88.7(6) no
Cl1 Os3 C31 91.8(6) no
Cl1 Os3 C32 175.6(6) no
Cl1 Os3 C33 89.8(6) no
C11 Os1 C12 91.9(8) no
C11 Os1 C13 96.2(8) no
C12 Os1 C13 96.7(8) no
C21 Os2 C22 92.6(8) no
C21 Os2 C23 90.5(8) no
C22 Os2 C23 95.6(8) no
C31 Os3 C32 91.7(9) no
C31 Os3 C33 95.0(8) no
C32 Os3 C33 92.5(9) no
C41 Os4 C42 90.4(8) no
C41 Os4 C43 93.2(8) no
C42 Os4 C43 98.1(8) no
Os1 C11 O11 178.0(16) no
Os1 C12 O12 178.1(18) no
Os1 C13 O13 179.(2) no
Os2 C21 O21 178.0(17) no
Os2 C22 O22 179.4(19) no
Os2 C23 O23 176.2(19) no
Os3 C31 O31 176.3(19) no
Os3 C32 O32 174.(2) no
Os3 C33 O33 178.3(19) no
Os4 C41 O41 175.6(18) no
Os4 C42 O42 177.9(17) no
Os4 C43 O43 178.0(18) no

loop_
_geom_bond_atom_site_label_1
_geom_bond_atom_site_label_2
_geom_bond_distance
_geom_bond_publ_flag
Os1 Os2 2.8490(10) yes
Os1 Os4 3.0114(9) yes
Os2 Os3 3.0070(10) yes
Os2 Os4 2.9350(10) yes
Os3 Os4 2.8480(10) yes
Os1 Cl1 2.471(4) yes
Os3 Cl1 2.474(5) yes
Os1 C11 1.93(2) no
Os1 C12 1.89(2) no
Os1 C13 1.99(2) no
Os2 C21 1.88(2) no
Os2 C22 1.89(2) no
Os2 C23 1.93(2) no
Os3 C31 1.93(2) no
Os3 C32 1.87(2) no
Os3 C33 1.89(2) no
Os4 C41 1.93(2) no
Os4 C42 1.92(2) no
Os4 C43 1.91(2) no
O11 C11 1.09(2) no
O12 C12 1.15(2) no
O13 C13 1.09(2) no
O21 C21 1.14(2) no
O22 C22 1.11(2) no
O23 C23 1.11(2) no
O31 C31 1.16(2) no
O32 C32 1.12(2) no
O33 C33 1.15(2) no
O41 C41 1.10(2) no
O42 C42 1.10(2) no
O43 C43 1.16(2) no
